data_4119923
loop_
_publ_author_name
'Stefan Diethelm'
'Erick M. Carreira'

_publ_contact_author_email schweizer@org.chem.ethz.ch
_publ_contact_author_name 'B. Schweizer'
_publ_section_title
;
 Total Synthesis of (\+-)-Gelsemoxonine
;
_journal_name_full 'Journal of the American Chemical Society'
_journal_page_first 8500
_journal_page_last 8503
_journal_paper_doi 10.1021/ja403823n
_journal_volume 135
_journal_year 2013
_chemical_formula_moiety 'C23 H31 N O8'
_chemical_formula_sum 'C23 H31 N O8'
_chemical_formula_weight 449.49
_chemical_name_systematic
; 
 ? 
;
_space_group_IT_number 14
_symmetry_cell_setting monoclinic
_symmetry_space_group_name_Hall '-P 2ybc'
_symmetry_space_group_name_H-M 'P 1 21/c 1'
_atom_sites_solution_hydrogens difmap
_atom_sites_solution_primary direct
_atom_sites_solution_secondary difmap
_audit_creation_method SHELXL-97
_cell_angle_alpha 90.00
_cell_angle_beta 100.839(3)
_cell_angle_gamma 90.00
_cell_formula_units_Z 4
_cell_length_a 15.4759(10)
_cell_length_b 12.6368(8)
_cell_length_c 12.4760(8)
_cell_measurement_reflns_used 6805
_cell_measurement_temperature 100(2)
_cell_measurement_theta_max 58.86
_cell_measurement_theta_min 2.91
_cell_volume 2396.4(3)
_computing_cell_refinement 'Bruker SAINT'
_computing_data_collection 'Bruker APEX2'
_computing_data_reduction 'Bruker SAINT'
_computing_molecular_graphics 'Platon, Ortep'
_computing_publication_material 'Bruker SHELXTL'
_computing_structure_refinement 'OLEX2 (Dolomanov, 2009), SHELXL-97 (Sheldrick, 2008)'
_computing_structure_solution 'SHELXS-97 (Sheldrick, 2008)'
_diffrn_ambient_temperature 100(2)
_diffrn_measured_fraction_theta_full 0.984
_diffrn_measured_fraction_theta_max 0.984
_diffrn_measurement_device_type 'Bruker APEX-II CCD'
_diffrn_measurement_method '\f and \w scans'
_diffrn_radiation_monochromator 'mirror optics'
_diffrn_radiation_source 'Incoatec I\mS microfocus x-ray tube'
_diffrn_radiation_type CuK\a
_diffrn_radiation_wavelength 1.54178
_diffrn_reflns_av_R_equivalents 0.0296
_diffrn_reflns_av_sigmaI/netI 0.0253
_diffrn_reflns_limit_h_max 17
_diffrn_reflns_limit_h_min -17
_diffrn_reflns_limit_k_max 13
_diffrn_reflns_limit_k_min -14
_diffrn_reflns_limit_l_max 8
_diffrn_reflns_limit_l_min -13
_diffrn_reflns_number 11205
_diffrn_reflns_theta_full 58.92
_diffrn_reflns_theta_max 58.92
_diffrn_reflns_theta_min 2.91
_exptl_absorpt_coefficient_mu 0.783
_exptl_absorpt_correction_T_max 0.9883
_exptl_absorpt_correction_T_min 0.8982
_exptl_absorpt_correction_type multi-scan
_exptl_absorpt_process_details SADABS
_exptl_crystal_colour colourless
_exptl_crystal_density_diffrn 1.246
_exptl_crystal_description rod
_exptl_crystal_F_000 960
_exptl_crystal_size_max 0.14
_exptl_crystal_size_mid 0.04
_exptl_crystal_size_min 0.02
_refine_diff_density_max 0.253
_refine_diff_density_min -0.162
_refine_diff_density_rms 0.035
_refine_ls_extinction_method none
_refine_ls_goodness_of_fit_ref 1.657
_refine_ls_hydrogen_treatment mixed
_refine_ls_matrix_type full
_refine_ls_number_parameters 391
_refine_ls_number_reflns 3383
_refine_ls_number_restraints 0
_refine_ls_restrained_S_all 1.657
_refine_ls_R_factor_all 0.0410
_refine_ls_R_factor_gt 0.0356
_refine_ls_shift/su_max 0.000
_refine_ls_shift/su_mean 0.000
_refine_ls_structure_factor_coef Fsqd
_refine_ls_weighting_details 'calc w=1/[\s^2^(Fo^2^)+(0.0450P)^2^+0.0000P] where P=(Fo^2^+2Fc^2^)/3'
_refine_ls_weighting_scheme calc
_refine_ls_wR_factor_gt 0.1048
_refine_ls_wR_factor_ref 0.1082
_reflns_number_gt 2983
_reflns_number_total 3383
_reflns_threshold_expression >2sigma(I)
_cod_data_source_file ja403823n_si_001.cif
_cod_data_source_block cu_ca200712_0ma
_cod_database_code 4119923

loop_
_symmetry_equiv_pos_as_xyz
'x, y, z'
'-x, y+1/2, -z+1/2'
'-x, -y, -z'
'x, -y-1/2, z-1/2'

loop_
_atom_site_label
_atom_site_type_symbol
_atom_site_fract_x
_atom_site_fract_y
_atom_site_fract_z
_atom_site_U_iso_or_equiv
_atom_site_adp_type
_atom_site_occupancy
_atom_site_symmetry_multiplicity
_atom_site_calc_flag
_atom_site_refinement_flags
O9 O 0.91656(7) 0.80166(8) 0.30777(9) 0.0310(3) Uani 1 1 d .
O11 O 0.55954(7) 0.88460(9) 0.32951(10) 0.0360(3) Uani 1 1 d .
O12 O 0.58664(7) 0.70643(8) 0.33081(10) 0.0333(3) Uani 1 1 d .
O20 O 0.83779(7) 0.61623(8) 0.35324(9) 0.0296(3) Uani 1 1 d .
O22 O 0.75809(9) 0.53874(9) 0.46597(10) 0.0430(4) Uani 1 1 d .
O23 O 0.85907(7) 0.45240(8) 0.38926(10) 0.0340(3) Uani 1 1 d .
O29 O 0.84238(8) 1.06147(9) 0.51745(9) 0.0362(3) Uani 1 1 d .
O30 O 0.91902(7) 0.91399(9) 0.57174(9) 0.0320(3) Uani 1 1 d .
N1 N 0.66390(8) 0.81141(10) 0.24599(11) 0.0275(3) Uani 1 1 d .
C2 C 0.73376(10) 0.73349(13) 0.23770(13) 0.0268(4) Uani 1 1 d .
C3 C 0.78924(10) 0.71384(11) 0.35289(14) 0.0253(4) Uani 1 1 d .
H3 H 0.7489(10) 0.7082(11) 0.4056(14) 0.021(4) Uiso 1 1 d .
C4 C 0.85914(11) 0.79967(12) 0.38525(14) 0.0269(4) Uani 1 1 d .
H4 H 0.8956(11) 0.7780(13) 0.4535(15) 0.029(4) Uiso 1 1 d .
C5 C 0.82317(10) 0.90942(12) 0.40138(13) 0.0265(4) Uani 1 1 d .
C6 C 0.76206(11) 0.95645(13) 0.32740(14) 0.0283(4) Uani 1 1 d .
H6 H 0.7458(10) 1.0257(14) 0.3396(13) 0.027(4) Uiso 1 1 d .
C7 C 0.71770(11) 0.90274(13) 0.22484(14) 0.0297(4) Uani 1 1 d .
H7 H 0.6846(12) 0.9566(14) 0.1734(15) 0.037(5) Uiso 1 1 d .
C8 C 0.77600(11) 0.82187(13) 0.17701(15) 0.0288(4) Uani 1 1 d .
H8 H 0.7557(11) 0.8163(13) 0.0971(17) 0.038(5) Uiso 1 1 d .
C9 C 0.87450(11) 0.83377(15) 0.20002(15) 0.0322(4) Uani 1 1 d .
H9A H 0.8899(12) 0.9091(16) 0.1895(14) 0.040(5) Uiso 1 1 d .
H9B H 0.9003(11) 0.7874(13) 0.1472(15) 0.031(5) Uiso 1 1 d .
C10 C 0.59912(10) 0.80771(13) 0.30627(14) 0.0287(4) Uani 1 1 d .
C13 C 0.50859(10) 0.67074(14) 0.37179(14) 0.0323(4) Uani 1 1 d .
C14 C 0.51062(13) 0.71438(16) 0.48513(16) 0.0376(5) Uani 1 1 d .
H14A H 0.5073(11) 0.7925(16) 0.4850(15) 0.039(5) Uiso 1 1 d .
H14B H 0.4618(13) 0.6825(16) 0.5166(17) 0.052(6) Uiso 1 1 d .
H14C H 0.5668(14) 0.6945(14) 0.5315(17) 0.044(5) Uiso 1 1 d .
C15 C 0.42646(14) 0.7030(2) 0.2916(2) 0.0500(6) Uani 1 1 d .
H15A H 0.4209(12) 0.7818(17) 0.2862(16) 0.046(6) Uiso 1 1 d .
H15B H 0.3816(15) 0.6744(17) 0.3149(18) 0.057(7) Uiso 1 1 d .
H15C H 0.4350(14) 0.6755(16) 0.220(2) 0.059(7) Uiso 1 1 d .
C16 C 0.52092(15) 0.55186(15) 0.37307(18) 0.0404(5) Uani 1 1 d .
H16A H 0.4719(13) 0.5180(15) 0.4010(15) 0.044(5) Uiso 1 1 d .
H16B H 0.5776(14) 0.5323(15) 0.4211(16) 0.046(5) Uiso 1 1 d .
H16C H 0.5222(13) 0.5245(17) 0.3000(19) 0.059(6) Uiso 1 1 d .
C17 C 0.70388(11) 0.63710(13) 0.17725(14) 0.0296(4) Uani 1 1 d .
C18 C 0.67507(11) 0.56135(13) 0.12566(14) 0.0315(4) Uani 1 1 d .
C19 C 0.63611(14) 0.46977(16) 0.06333(19) 0.0412(5) Uani 1 1 d .
H19A H 0.5842(14) 0.4420(15) 0.0948(16) 0.051(6) Uiso 1 1 d .
H19B H 0.6779(14) 0.4108(18) 0.0695(16) 0.057(6) Uiso 1 1 d .
H19C H 0.6168(15) 0.4891(18) -0.010(2) 0.070(7) Uiso 1 1 d .
C21 C 0.81238(10) 0.53465(12) 0.40906(13) 0.0267(4) Uani 1 1 d .
C24 C 0.84711(11) 0.34746(12) 0.43764(14) 0.0306(4) Uani 1 1 d .
C25 C 0.75502(15) 0.31070(18) 0.3993(3) 0.0663(8) Uani 1 1 d .
H25A H 0.7475(14) 0.238(2) 0.4254(19) 0.066(7) Uiso 1 1 d .
H25B H 0.7166(19) 0.357(2) 0.434(2) 0.106(10) Uiso 1 1 d .
H25C H 0.740(2) 0.321(3) 0.314(4) 0.161(17) Uiso 1 1 d .
C26 C 0.91133(17) 0.27988(16) 0.3925(2) 0.0721(8) Uani 1 1 d .
H26A H 0.8951 0.2809 0.3036 0.108 Uiso 1 1 calc R
H26B H 0.9080 0.1989 0.4216 0.108 Uiso 1 1 calc R
H26C H 0.9776 0.3107 0.4194 0.108 Uiso 1 1 calc R
C27 C 0.8724(2) 0.35336(18) 0.5597(2) 0.0834(9) Uani 1 1 d .
H27A H 0.9365 0.3912 0.5822 0.125 Uiso 1 1 calc R
H27B H 0.8755 0.2737 0.5938 0.125 Uiso 1 1 calc R
H27C H 0.8235 0.3995 0.5919 0.125 Uiso 1 1 calc R
C28 C 0.86110(10) 0.97123(13) 0.50135(13) 0.0276(4) Uani 1 1 d .
C31 C 0.95792(14) 0.96904(16) 0.67157(16) 0.0393(5) Uani 1 1 d .
H31A H 0.9100(14) 0.9911(16) 0.7101(16) 0.053(6) Uiso 1 1 d .
H31B H 0.9883(12) 1.0347(16) 0.6504(15) 0.045(5) Uiso 1 1 d .
H31C H 1.0001(15) 0.9200(19) 0.7134(18) 0.066(7) Uiso 1 1 d .

loop_
_atom_site_aniso_label
_atom_site_aniso_U_11
_atom_site_aniso_U_22
_atom_site_aniso_U_33
_atom_site_aniso_U_23
_atom_site_aniso_U_13
_atom_site_aniso_U_12
O9 0.0287(6) 0.0270(7) 0.0370(7) 0.0012(5) 0.0057(5) 0.0004(5)
O11 0.0364(7) 0.0288(7) 0.0430(8) 0.0044(5) 0.0082(5) 0.0087(5)
O12 0.0354(7) 0.0236(7) 0.0429(8) 0.0028(5) 0.0128(5) -0.0010(5)
O20 0.0340(6) 0.0169(6) 0.0393(7) 0.0039(5) 0.0103(5) 0.0032(5)
O22 0.0665(9) 0.0240(7) 0.0455(8) 0.0045(5) 0.0290(7) 0.0082(6)
O23 0.0365(7) 0.0188(6) 0.0494(8) 0.0056(5) 0.0148(6) 0.0052(5)
O29 0.0472(7) 0.0204(7) 0.0399(8) -0.0030(5) 0.0054(6) -0.0009(5)
O30 0.0374(7) 0.0277(6) 0.0278(6) -0.0032(5) -0.0017(5) -0.0002(5)
N1 0.0305(7) 0.0191(7) 0.0323(8) 0.0027(6) 0.0045(6) -0.0002(6)
C2 0.0292(9) 0.0225(9) 0.0288(10) -0.0005(7) 0.0060(7) -0.0009(7)
C3 0.0298(9) 0.0173(9) 0.0292(10) 0.0011(6) 0.0068(7) 0.0034(7)
C4 0.0315(9) 0.0225(9) 0.0257(10) 0.0009(7) 0.0031(7) 0.0017(7)
C5 0.0309(9) 0.0189(8) 0.0302(10) 0.0018(7) 0.0069(7) -0.0014(7)
C6 0.0337(9) 0.0183(9) 0.0336(10) 0.0022(7) 0.0081(7) 0.0000(7)
C7 0.0326(9) 0.0226(9) 0.0328(10) 0.0055(7) 0.0034(7) -0.0007(7)
C8 0.0357(10) 0.0250(9) 0.0251(10) 0.0016(7) 0.0040(7) -0.0029(7)
C9 0.0365(10) 0.0296(10) 0.0319(11) 0.0006(8) 0.0101(8) -0.0060(8)
C10 0.0288(9) 0.0250(10) 0.0304(10) 0.0028(7) 0.0007(7) 0.0020(7)
C13 0.0277(9) 0.0348(10) 0.0342(11) 0.0030(8) 0.0049(7) -0.0060(7)
C14 0.0403(11) 0.0351(12) 0.0378(12) 0.0023(8) 0.0085(9) 0.0011(9)
C15 0.0383(12) 0.0605(16) 0.0469(15) 0.0102(11) -0.0031(10) -0.0109(11)
C16 0.0486(12) 0.0336(11) 0.0407(13) -0.0030(9) 0.0125(10) -0.0132(9)
C17 0.0299(9) 0.0264(10) 0.0328(10) 0.0013(8) 0.0069(7) 0.0007(7)
C18 0.0317(9) 0.0274(10) 0.0368(10) -0.0037(8) 0.0097(8) -0.0031(8)
C19 0.0447(12) 0.0318(11) 0.0481(14) -0.0095(9) 0.0115(10) -0.0112(9)
C21 0.0299(9) 0.0196(9) 0.0285(10) -0.0001(7) 0.0003(7) 0.0005(7)
C24 0.0355(9) 0.0167(9) 0.0397(11) 0.0064(7) 0.0076(8) 0.0014(7)
C25 0.0432(13) 0.0242(12) 0.127(3) 0.0088(13) 0.0044(14) -0.0035(10)
C26 0.0815(17) 0.0300(12) 0.122(2) 0.0247(12) 0.0621(16) 0.0227(11)
C27 0.151(3) 0.0361(13) 0.0496(15) 0.0137(10) -0.0163(15) 0.0081(15)
C28 0.0313(9) 0.0213(10) 0.0309(10) 0.0026(7) 0.0075(7) -0.0024(7)
C31 0.0467(12) 0.0361(11) 0.0320(11) -0.0087(8) -0.0005(9) -0.0052(10)

loop_
_atom_type_symbol
_atom_type_description
_atom_type_scat_dispersion_real
_atom_type_scat_dispersion_imag
_atom_type_scat_source
C C 0.0181 0.0091 'International Tables Vol C Tables 4.2.6.8 and 6.1.1.4'
H H 0.0000 0.0000 'International Tables Vol C Tables 4.2.6.8 and 6.1.1.4'
N N 0.0311 0.0180 'International Tables Vol C Tables 4.2.6.8 and 6.1.1.4'
O O 0.0492 0.0322 'International Tables Vol C Tables 4.2.6.8 and 6.1.1.4'

loop_
_geom_angle_atom_site_label_1
_geom_angle_atom_site_label_2
_geom_angle_atom_site_label_3
_geom_angle
C4 O9 C9 114.03(12)
C10 O12 C13 122.47(13)
C21 O20 C3 117.01(12)
C21 O23 C24 121.00(13)
C28 O30 C31 114.85(14)
C10 N1 C7 128.61(13)
C10 N1 C2 129.69(13)
C7 N1 C2 93.65(12)
C17 C2 N1 115.22(13)
C17 C2 C3 114.31(13)
N1 C2 C3 109.05(13)
C17 C2 C8 117.85(14)
N1 C2 C8 86.33(12)
C3 C2 C8 110.81(13)
O20 C3 C4 105.24(12)
O20 C3 C2 109.69(13)
C4 C3 C2 111.83(13)
O20 C3 H3 109.2(9)
C4 C3 H3 112.3(9)
C2 C3 H3 108.5(9)
O9 C4 C5 111.25(13)
O9 C4 C3 109.39(13)
C5 C4 C3 114.99(13)
O9 C4 H4 105.5(10)
C5 C4 H4 107.9(10)
C3 C4 H4 107.3(10)
C6 C5 C28 117.49(15)
C6 C5 C4 123.03(15)
C28 C5 C4 119.38(14)
C5 C6 C7 122.85(15)
C5 C6 H6 119.0(10)
C7 C6 H6 118.2(10)
N1 C7 C6 112.67(13)
N1 C7 C8 86.69(12)
C6 C7 C8 114.85(14)
N1 C7 H7 114.0(10)
C6 C7 H7 109.6(10)
C8 C7 H7 117.5(10)
C9 C8 C7 120.09(14)
C9 C8 C2 118.74(14)
C7 C8 C2 87.58(12)
C9 C8 H8 108.6(10)
C7 C8 H8 109.6(10)
C2 C8 H8 110.8(10)
O9 C9 C8 114.49(14)
O9 C9 H9A 108.4(10)
C8 C9 H9A 109.3(10)
O9 C9 H9B 106.2(10)
C8 C9 H9B 109.0(9)
H9A C9 H9B 109.4(13)
O11 C10 O12 127.62(16)
O11 C10 N1 124.18(15)
O12 C10 N1 108.18(14)
O12 C13 C14 109.86(14)
O12 C13 C16 101.43(14)
C14 C13 C16 111.81(16)
O12 C13 C15 109.25(15)
C14 C13 C15 112.67(17)
C16 C13 C15 111.22(17)
C13 C14 H14A 111.8(11)
C13 C14 H14B 109.6(12)
H14A C14 H14B 111.1(15)
C13 C14 H14C 108.5(11)
H14A C14 H14C 107.2(15)
H14B C14 H14C 108.5(16)
C13 C15 H15A 111.3(11)
C13 C15 H15B 106.7(14)
H15A C15 H15B 111.6(18)
C13 C15 H15C 105.2(13)
H15A C15 H15C 108.2(17)
H15B C15 H15C 113.7(19)
C13 C16 H16A 109.2(11)
C13 C16 H16B 110.3(11)
H16A C16 H16B 109.1(15)
C13 C16 H16C 111.4(13)
H16A C16 H16C 109.1(16)
H16B C16 H16C 107.7(17)
C18 C17 C2 176.25(18)
C17 C18 C19 177.58(19)
C18 C19 H19A 110.1(11)
C18 C19 H19B 111.1(12)
H19A C19 H19B 105.3(16)
C18 C19 H19C 109.7(14)
H19A C19 H19C 109.6(18)
H19B C19 H19C 110.9(18)
O22 C21 O23 128.05(15)
O22 C21 O20 125.44(14)
O23 C21 O20 106.51(13)
O23 C24 C25 109.47(16)
O23 C24 C26 102.36(14)
C25 C24 C26 111.3(2)
O23 C24 C27 109.87(15)
C25 C24 C27 113.1(2)
C26 C24 C27 110.2(2)
C24 C25 H25A 110.4(13)
C24 C25 H25B 107.2(17)
H25A C25 H25B 106(2)
C24 C25 H25C 108(2)
H25A C25 H25C 116(2)
H25B C25 H25C 109(3)
C24 C26 H26A 109.5
C24 C26 H26B 109.5
H26A C26 H26B 109.5
C24 C26 H26C 109.5
H26A C26 H26C 109.5
H26B C26 H26C 109.5
C24 C27 H27A 109.5
C24 C27 H27B 109.5
H27A C27 H27B 109.5
C24 C27 H27C 109.5
H27A C27 H27C 109.5
H27B C27 H27C 109.5
O29 C28 O30 123.63(15)
O29 C28 C5 124.45(15)
O30 C28 C5 111.92(14)
O30 C31 H31A 108.8(12)
O30 C31 H31B 107.9(11)
H31A C31 H31B 108.6(16)
O30 C31 H31C 106.3(14)
H31A C31 H31C 113.7(17)
H31B C31 H31C 111.3(17)

loop_
_geom_bond_atom_site_label_1
_geom_bond_atom_site_label_2
_geom_bond_distance
O9 C4 1.431(2)
O9 C9 1.437(2)
O11 C10 1.2125(19)
O12 C10 1.3384(19)
O12 C13 1.4684(19)
O20 C21 1.3437(19)
O20 C3 1.4439(18)
O22 C21 1.1987(19)
O23 C21 1.3155(19)
O23 C24 1.4831(19)
O29 C28 1.2026(19)
O30 C28 1.3425(19)
O30 C31 1.455(2)
N1 C10 1.362(2)
N1 C7 1.476(2)
N1 C2 1.480(2)
C2 C17 1.461(2)
C2 C3 1.549(2)
C2 C8 1.560(2)
C3 C4 1.531(2)
C3 H3 0.991(17)
C4 C5 1.522(2)
C4 H4 0.968(18)
C5 C6 1.331(2)
C5 C28 1.495(2)
C6 C7 1.496(2)
C6 H6 0.931(17)
C7 C8 1.555(2)
C7 H7 1.007(18)
C8 C9 1.505(2)
C8 H8 0.99(2)
C9 H9A 1.00(2)
C9 H9B 1.018(18)
C13 C14 1.513(3)
C13 C16 1.514(3)
C13 C15 1.518(3)
C14 H14A 0.988(19)
C14 H14B 1.00(2)
C14 H14C 0.98(2)
C15 H15A 1.00(2)
C15 H15B 0.88(2)
C15 H15C 0.99(2)
C16 H16A 0.99(2)
C16 H16B 1.00(2)
C16 H16C 0.98(2)
C17 C18 1.192(2)
C18 C19 1.460(2)
C19 H19A 1.02(2)
C19 H19B 0.98(2)
C19 H19C 0.94(2)
C24 C25 1.490(3)
C24 C26 1.498(3)
C24 C27 1.501(3)
C25 H25A 0.98(3)
C25 H25B 0.99(3)
C25 H25C 1.05(5)
C26 H26A 1.0899
C26 H26B 1.0899
C26 H26C 1.0899
C27 H27A 1.0899
C27 H27B 1.0899
C27 H27C 1.0899
C31 H31A 1.00(2)
C31 H31B 1.01(2)
C31 H31C 0.98(2)

loop_
_geom_torsion_atom_site_label_1
_geom_torsion_atom_site_label_2
_geom_torsion_atom_site_label_3
_geom_torsion_atom_site_label_4
_geom_torsion
C10 N1 C2 C17 72.4(2)
C7 N1 C2 C17 -137.63(14)
C10 N1 C2 C3 -57.7(2)
C7 N1 C2 C3 92.28(14)
C10 N1 C2 C8 -168.43(16)
C7 N1 C2 C8 -18.47(12)
C21 O20 C3 C4 129.65(14)
C21 O20 C3 C2 -109.90(15)
C17 C2 C3 O20 31.03(18)
N1 C2 C3 O20 161.62(12)
C8 C2 C3 O20 -105.02(14)
C17 C2 C3 C4 147.40(14)
N1 C2 C3 C4 -82.01(16)
C8 C2 C3 C4 11.35(18)
C9 O9 C4 C5 -62.45(17)
C9 O9 C4 C3 65.67(16)
O20 C3 C4 O9 59.71(16)
C2 C3 C4 O9 -59.33(16)
O20 C3 C4 C5 -174.29(12)
C2 C3 C4 C5 66.68(18)
O9 C4 C5 C6 73.39(19)
C3 C4 C5 C6 -51.7(2)
O9 C4 C5 C28 -102.83(16)
C3 C4 C5 C28 132.13(15)
C28 C5 C6 C7 -178.85(14)
C4 C5 C6 C7 4.9(2)
C10 N1 C7 C6 53.4(2)
C2 N1 C7 C6 -97.06(15)
C10 N1 C7 C8 168.99(16)
C2 N1 C7 C8 18.53(12)
C5 C6 C7 N1 64.7(2)
C5 C6 C7 C8 -32.4(2)
N1 C7 C8 C9 -139.66(15)
C6 C7 C8 C9 -26.2(2)
N1 C7 C8 C2 -17.53(11)
C6 C7 C8 C2 95.97(15)
C17 C2 C8 C9 -102.53(19)
N1 C2 C8 C9 140.79(16)
C3 C2 C8 C9 31.8(2)
C17 C2 C8 C7 134.16(15)
N1 C2 C8 C7 17.48(11)
C3 C2 C8 C7 -91.51(14)
C4 O9 C9 C8 -20.8(2)
C7 C8 C9 O9 76.2(2)
C2 C8 C9 O9 -29.0(2)
C13 O12 C10 O11 13.2(3)
C13 O12 C10 N1 -164.97(13)
C7 N1 C10 O11 20.1(3)
C2 N1 C10 O11 160.33(15)
C7 N1 C10 O12 -161.67(14)
C2 N1 C10 O12 -21.4(2)
C10 O12 C13 C14 -68.12(19)
C10 O12 C13 C16 173.46(15)
C10 O12 C13 C15 56.0(2)
N1 C2 C17 C18 15(3)
C3 C2 C17 C18 142(3)
C8 C2 C17 C18 -85(3)
C2 C17 C18 C19 -34(7)
C24 O23 C21 O22 1.3(3)
C24 O23 C21 O20 -179.39(13)
C3 O20 C21 O22 -6.8(2)
C3 O20 C21 O23 173.82(12)
C21 O23 C24 C25 61.0(2)
C21 O23 C24 C26 179.24(17)
C21 O23 C24 C27 -63.7(2)
C31 O30 C28 O29 0.6(2)
C31 O30 C28 C5 -179.41(14)
C6 C5 C28 O29 -2.7(2)
C4 C5 C28 O29 173.70(15)
C6 C5 C28 O30 177.30(14)
C4 C5 C28 O30 -6.3(2)
